data_7101410
loop_
_publ_author_name
'Dario Braga'
'Stefano Giaffreda'
F.Grepioni

_publ_section_title
;
Mechanochemical Preparation of Hybrid
Organometallic-Organic Macrocyclic Adducts with Long Chain Dicarboxylic
Acids
;
_journal_issue 37
_journal_name_full 'Chemical Communications'
_journal_paper_doi 10.1039/b608691h
_journal_year 2006
_chemical_formula_sum 'C56 H60 Fe2 N4 O8'
_chemical_formula_weight 1028.78
_chemical_name_systematic
;
?
;
_space_group_IT_number 14
_symmetry_cell_setting monoclinic
_symmetry_space_group_name_Hall '-P 2ybc'
_symmetry_space_group_name_H-M 'P 1 21/c 1'
_atom_sites_solution_hydrogens geom
_atom_sites_solution_primary direct
_atom_sites_solution_secondary difmap
_audit_creation_method SHELXL-97
_cell_angle_alpha 90.00
_cell_angle_beta 110.33(8)
_cell_angle_gamma 90.00
_cell_formula_units_Z 4
_cell_length_a 11.107(9)
_cell_length_b 31.467(18)
_cell_length_c 14.846(12)
_cell_measurement_temperature 293(2)
_cell_volume 4866(6)
_computing_structure_refinement 'SHELXL-97 (Sheldrick, 1997)'
_computing_structure_solution 'SHELXS-97 (Sheldrick, 1990)'
_diffrn_ambient_temperature 293(2)
_diffrn_measured_fraction_theta_full 0.834
_diffrn_measured_fraction_theta_max 0.834
_diffrn_radiation_monochromator graphite
_diffrn_radiation_source 'fine-focus sealed tube'
_diffrn_radiation_type MoK\a
_diffrn_radiation_wavelength 0.71073
_diffrn_reflns_av_R_equivalents 0.2731
_diffrn_reflns_av_sigmaI/netI 0.2649
_diffrn_reflns_limit_h_max 12
_diffrn_reflns_limit_h_min -12
_diffrn_reflns_limit_k_max 0
_diffrn_reflns_limit_k_min -37
_diffrn_reflns_limit_l_max 16
_diffrn_reflns_limit_l_min -16
_diffrn_reflns_number 15533
_diffrn_reflns_theta_full 24.99
_diffrn_reflns_theta_max 24.99
_diffrn_reflns_theta_min 3.10
_exptl_absorpt_coefficient_mu 0.658
_exptl_absorpt_correction_T_max 1.000
_exptl_absorpt_correction_T_min 0.858
_exptl_absorpt_correction_type psi-scan
_exptl_crystal_colour red
_exptl_crystal_density_diffrn 1.404
_exptl_crystal_density_method 'not measured'
_exptl_crystal_description Prism
_exptl_crystal_F_000 2160
_exptl_crystal_size_max 0.30
_exptl_crystal_size_mid 0.24
_exptl_crystal_size_min 0.20
_refine_diff_density_max 1.255
_refine_diff_density_min -0.996
_refine_diff_density_rms 0.127
_refine_ls_extinction_coef 0.0012(6)
_refine_ls_extinction_expression Fc^*^=kFc[1+0.001xFc^2^\l^3^/sin(2\q)]^-1/4^
_refine_ls_extinction_method SHELXL
_refine_ls_goodness_of_fit_ref 0.997
_refine_ls_hydrogen_treatment mixed
_refine_ls_matrix_type full
_refine_ls_number_parameters 606
_refine_ls_number_reflns 7134
_refine_ls_number_restraints 0
_refine_ls_restrained_S_all 0.997
_refine_ls_R_factor_all 0.2352
_refine_ls_R_factor_gt 0.1271
_refine_ls_shift/su_max 0.000
_refine_ls_shift/su_mean 0.000
_refine_ls_structure_factor_coef Fsqd
_refine_ls_weighting_details 'calc w=1/[\s^2^(Fo^2^)+(0.1790P)^2^+33.3118P] where P=(Fo^2^+2Fc^2^)/3'
_refine_ls_weighting_scheme calc
_refine_ls_wR_factor_gt 0.3119
_refine_ls_wR_factor_ref 0.4224
_reflns_number_gt 3109
_reflns_number_total 7134
_reflns_threshold_expression >2sigma(I)
_cod_data_source_file b608691h.txt
_cod_depositor_comments
;
The following automatic conversions were performed:
'_symmetry_cell_setting' value 'Monoclinic' changed to 'monoclinic'
according to '/home/saulius/struct/CIF-dictionaries/cif_core.dic'
dictionary named 'cif_core.dic' version 2.4.1 from
2010-06-29.

'_exptl_absorpt_correction_type' value 'Psi-scan' changed to
'psi-scan' according to
'/home/saulius/struct/CIF-dictionaries/cif_core.dic' dictionary named
'cif_core.dic' version 2.4.1 from 2010-06-29.

Automatic conversion script
Id: cif_fix_enum 1527 2010-12-29 10:47:43Z saulius 
;
_cod_original_sg_symbol_H-M P2(1)/c
_cod_database_code 7101410

loop_
_symmetry_equiv_pos_as_xyz
'x, y, z'
'-x, y+1/2, -z+1/2'
'-x, -y, -z'
'x, -y-1/2, z-1/2'

loop_
_atom_site_label
_atom_site_type_symbol
_atom_site_fract_x
_atom_site_fract_y
_atom_site_fract_z
_atom_site_U_iso_or_equiv
_atom_site_adp_type
_atom_site_occupancy
_atom_site_symmetry_multiplicity
_atom_site_calc_flag
_atom_site_refinement_flags
Fe1 Fe 0.6921(2) 0.04688(6) 0.75121(15) 0.0502(7) Uani 1 1 d .
C1 C 0.5951(7) 0.0410(3) 0.8447(7) 0.062(4) Uani 1 1 d G
H1 H 0.5066 0.0422 0.8296 0.074 Uiso 1 1 calc R
C2 C 0.6678(9) 0.0038(2) 0.8459(8) 0.064(4) Uani 1 1 d G
H2 H 0.6354 -0.0236 0.8317 0.077 Uiso 1 1 calc R
C3 C 0.7989(8) 0.0157(3) 0.8725(8) 0.063(4) Uani 1 1 d G
H3 H 0.8673 -0.0025 0.8788 0.076 Uiso 1 1 calc R
C4 C 0.8071(7) 0.0603(3) 0.8878(7) 0.060(4) Uani 1 1 d G
H4 H 0.8818 0.0765 0.9059 0.072 Uiso 1 1 calc R
C5 C 0.6811(9) 0.0759(2) 0.8706(7) 0.050(4) Uani 1 1 d G
C6 C 0.6472(13) 0.1199(4) 0.8800(9) 0.045(3) Uani 1 1 d .
C7 C 0.7309(14) 0.1542(5) 0.8875(10) 0.055(4) Uani 1 1 d .
H7 H 0.8122 0.1489 0.8851 0.066 Uiso 1 1 calc R
C8 C 0.6973(13) 0.1949(5) 0.8981(10) 0.055(4) Uani 1 1 d .
H8 H 0.7576 0.2163 0.9054 0.066 Uiso 1 1 calc R
C9 C 0.4997(14) 0.1732(5) 0.8930(9) 0.053(4) Uani 1 1 d .
H9 H 0.4205 0.1798 0.8978 0.064 Uiso 1 1 calc R
C10 C 0.5249(14) 0.1305(5) 0.8807(10) 0.055(4) Uani 1 1 d .
H10 H 0.4625 0.1098 0.8733 0.066 Uiso 1 1 calc R
N1 N 0.5809(12) 0.2053(4) 0.8984(8) 0.055(3) Uani 1 1 d .
C11 C 0.5605(8) 0.0585(3) 0.6197(8) 0.070(5) Uani 1 1 d G
H11 H 0.4730 0.0628 0.6052 0.084 Uiso 1 1 calc R
C12 C 0.6216(11) 0.0188(2) 0.6208(8) 0.077(5) Uani 1 1 d G
H12 H 0.5811 -0.0075 0.6072 0.092 Uiso 1 1 calc R
C13 C 0.7554(10) 0.0262(3) 0.6464(8) 0.074(5) Uani 1 1 d G
H13 H 0.8180 0.0057 0.6524 0.089 Uiso 1 1 calc R
C14 C 0.7770(8) 0.0706(3) 0.6611(7) 0.054(4) Uani 1 1 d G
H14 H 0.8562 0.0842 0.6784 0.064 Uiso 1 1 calc R
C15 C 0.6566(10) 0.0905(2) 0.6446(8) 0.058(4) Uani 1 1 d G
C16 C 0.6325(13) 0.1359(4) 0.6480(9) 0.043(3) Uani 1 1 d .
C17 C 0.7238(14) 0.1663(4) 0.6491(10) 0.052(4) Uani 1 1 d .
H17 H 0.8046 0.1578 0.6504 0.063 Uiso 1 1 calc R
C18 C 0.6950(15) 0.2093(5) 0.6482(11) 0.061(4) Uani 1 1 d .
H18 H 0.7564 0.2289 0.6456 0.073 Uiso 1 1 calc R
C19 C 0.4963(14) 0.1942(5) 0.6521(10) 0.055(4) Uani 1 1 d .
H19 H 0.4185 0.2037 0.6551 0.066 Uiso 1 1 calc R
C20 C 0.5132(13) 0.1519(5) 0.6492(10) 0.055(4) Uani 1 1 d .
H20 H 0.4475 0.1333 0.6479 0.066 Uiso 1 1 calc R
N2 N 0.5825(13) 0.2239(4) 0.6510(9) 0.063(3) Uani 1 1 d .
Fe2 Fe 0.1415(2) 0.13498(6) 0.26344(16) 0.0551(7) Uani 1 1 d .
C21 C 0.2551(8) 0.1441(3) 0.4053(9) 0.074(5) Uani 1 1 d G
H21 H 0.3359 0.1567 0.4284 0.088 Uiso 1 1 calc R
C22 C 0.2294(11) 0.1003(3) 0.3855(9) 0.077(5) Uani 1 1 d G
H22 H 0.2904 0.0790 0.3933 0.092 Uiso 1 1 calc R
C23 C 0.0942(12) 0.0945(3) 0.3516(9) 0.084(5) Uani 1 1 d G
H23 H 0.0511 0.0688 0.3334 0.101 Uiso 1 1 calc R
C24 C 0.0363(8) 0.1348(4) 0.3506(9) 0.073(5) Uani 1 1 d G
H24 H -0.0513 0.1402 0.3315 0.087 Uiso 1 1 calc R
C25 C 0.1358(10) 0.1655(3) 0.3837(8) 0.059(4) Uani 1 1 d G
C26 C 0.1190(13) 0.2109(4) 0.3915(10) 0.048(3) Uani 1 1 d .
C27 C 0.0014(14) 0.2317(5) 0.3452(10) 0.058(4) Uani 1 1 d .
H27 H -0.0706 0.2162 0.3094 0.070 Uiso 1 1 calc R
C28 C -0.0063(17) 0.2754(5) 0.3532(11) 0.061(4) Uani 1 1 d .
H28 H -0.0839 0.2888 0.3208 0.073 Uiso 1 1 calc R
C29 C 0.2040(14) 0.2799(5) 0.4512(10) 0.053(4) Uani 1 1 d .
H29 H 0.2722 0.2967 0.4883 0.064 Uiso 1 1 calc R
C30 C 0.2199(13) 0.2364(4) 0.4449(10) 0.049(3) Uani 1 1 d .
H30 H 0.2996 0.2243 0.4770 0.059 Uiso 1 1 calc R
N3 N 0.0890(13) 0.2978(4) 0.4032(9) 0.059(3) Uani 1 1 d .
C31 C 0.0190(8) 0.1492(3) 0.1292(9) 0.079(5) Uani 1 1 d G
H31 H -0.0676 0.1559 0.1115 0.095 Uiso 1 1 calc R
C32 C 0.0712(11) 0.1078(3) 0.1329(9) 0.086(6) Uani 1 1 d G
H32 H 0.0247 0.0826 0.1181 0.103 Uiso 1 1 calc R
C33 C 0.2069(11) 0.1115(3) 0.1632(9) 0.068(5) Uani 1 1 d G
H33 H 0.2648 0.0893 0.1717 0.082 Uiso 1 1 calc R
C34 C 0.2386(8) 0.1553(3) 0.1782(8) 0.066(5) Uani 1 1 d G
H34 H 0.3209 0.1668 0.1983 0.080 Uiso 1 1 calc R
C35 C 0.1225(10) 0.1786(2) 0.1572(8) 0.057(4) Uani 1 1 d G
C36 C 0.1101(12) 0.2255(4) 0.1551(9) 0.040(3) Uani 1 1 d .
C37 C 0.2059(13) 0.2508(5) 0.2081(10) 0.052(3) Uani 1 1 d .
H37 H 0.2814 0.2390 0.2501 0.062 Uiso 1 1 calc R
C38 C 0.1914(14) 0.2956(5) 0.1997(10) 0.053(4) Uani 1 1 d .
H38 H 0.2585 0.3128 0.2363 0.063 Uiso 1 1 calc R
C39 C -0.0087(16) 0.2886(5) 0.0895(10) 0.056(4) Uani 1 1 d .
H39 H -0.0820 0.3011 0.0464 0.067 Uiso 1 1 calc R
C40 C -0.0051(12) 0.2446(5) 0.0951(9) 0.047(3) Uani 1 1 d .
H40 H -0.0759 0.2283 0.0607 0.056 Uiso 1 1 calc R
N4 N 0.0838(13) 0.3137(4) 0.1403(9) 0.057(3) Uani 1 1 d .
C41 C 0.8416(15) -0.0822(4) 0.3724(10) 0.050(3) Uani 1 1 d .
C42 C 0.8656(15) -0.0352(5) 0.3945(13) 0.067(4) Uani 1 1 d .
H42A H 0.9257 -0.0326 0.4598 0.080 Uiso 1 1 calc R
H42B H 0.9076 -0.0238 0.3523 0.080 Uiso 1 1 calc R
C44 C 0.7808(15) 0.0399(4) 0.3982(11) 0.057(4) Uani 1 1 d .
H44A H 0.8460 0.0444 0.4609 0.068 Uiso 1 1 calc R
H44B H 0.8165 0.0489 0.3503 0.068 Uiso 1 1 calc R
C43 C 0.7515(14) -0.0075(4) 0.3854(11) 0.056(4) Uani 1 1 d .
H43A H 0.7149 -0.0165 0.4329 0.067 Uiso 1 1 calc R
H43B H 0.6870 -0.0121 0.3224 0.067 Uiso 1 1 calc R
C45 C 0.6666(14) 0.0676(4) 0.3902(10) 0.053(4) Uani 1 1 d .
H45A H 0.6323 0.0595 0.4395 0.063 Uiso 1 1 calc R
H45B H 0.6003 0.0629 0.3282 0.063 Uiso 1 1 calc R
C46 C 0.7000(14) 0.1146(4) 0.4006(10) 0.050(4) Uani 1 1 d .
H46A H 0.7671 0.1193 0.4623 0.061 Uiso 1 1 calc R
H46B H 0.7336 0.1228 0.3510 0.061 Uiso 1 1 calc R
C47 C 0.5881(13) 0.1422(4) 0.3937(10) 0.044(3) Uani 1 1 d .
H47A H 0.5576 0.1351 0.4456 0.053 Uiso 1 1 calc R
H47B H 0.5193 0.1363 0.3336 0.053 Uiso 1 1 calc R
C48 C 0.6179(16) 0.1889(5) 0.3983(11) 0.058(4) Uani 1 1 d .
O1 O 0.9435(11) -0.1035(4) 0.3833(10) 0.084(4) Uani 1 1 d .
H100 H 0.937(17) -0.140(6) 0.355(12) 0.101 Uiso 1 1 d .
O2 O 0.7332(11) -0.0956(4) 0.3414(10) 0.094(4) Uani 1 1 d .
O3 O 0.5165(10) 0.2136(3) 0.3935(8) 0.064(3) Uani 1 1 d .
H300 H 0.555(9) 0.246(3) 0.401(6) 0.01(2) Uiso 1 1 d .
O4 O 0.7215(10) 0.2032(3) 0.4064(9) 0.075(3) Uani 1 1 d .
C49 C 0.8387(16) -0.0995(4) 0.1013(11) 0.057(4) Uani 1 1 d .
C50 C 0.8578(13) -0.0517(4) 0.1099(11) 0.055(4) Uani 1 1 d .
H50A H 0.9269 -0.0455 0.1696 0.066 Uiso 1 1 calc R
H50B H 0.8843 -0.0419 0.0577 0.066 Uiso 1 1 calc R
C51 C 0.7405(13) -0.0270(4) 0.1078(12) 0.056(4) Uani 1 1 d .
H51A H 0.7109 -0.0372 0.1581 0.068 Uiso 1 1 calc R
H51B H 0.6723 -0.0314 0.0466 0.068 Uiso 1 1 calc R
C52 C 0.7717(14) 0.0199(4) 0.1222(11) 0.058(4) Uani 1 1 d .
H52A H 0.8055 0.0293 0.0734 0.070 Uiso 1 1 calc R
H52B H 0.8387 0.0239 0.1842 0.070 Uiso 1 1 calc R
C53 C 0.6573(15) 0.0480(4) 0.1174(10) 0.056(4) Uani 1 1 d .
H53A H 0.5902 0.0444 0.0553 0.068 Uiso 1 1 calc R
H53B H 0.6233 0.0389 0.1663 0.068 Uiso 1 1 calc R
C54 C 0.6933(14) 0.0946(4) 0.1324(9) 0.048(3) Uani 1 1 d .
H54A H 0.7621 0.0978 0.1938 0.058 Uiso 1 1 calc R
H54B H 0.7260 0.1036 0.0827 0.058 Uiso 1 1 calc R
C55 C 0.5860(15) 0.1230(4) 0.1305(11) 0.056(4) Uani 1 1 d .
H55A H 0.5558 0.1146 0.1818 0.067 Uiso 1 1 calc R
H55B H 0.5158 0.1188 0.0702 0.067 Uiso 1 1 calc R
C56 C 0.6194(15) 0.1697(4) 0.1412(10) 0.052(4) Uani 1 1 d .
O5 O 0.9427(10) -0.1200(3) 0.1127(9) 0.078(3) Uani 1 1 d .
H500 H 0.9207 -0.1590 0.1197 0.093 Uiso 1 1 d .
O6 O 0.7307(11) -0.1159(4) 0.0744(10) 0.093(4) Uani 1 1 d .
O7 O 0.7265(10) 0.1833(4) 0.1530(9) 0.079(3) Uani 1 1 d .
O8 O 0.5238(11) 0.1949(3) 0.1431(9) 0.074(3) Uani 1 1 d .
H800 H 0.554(15) 0.236(6) 0.162(10) 0.089 Uiso 1 1 d .

loop_
_atom_site_aniso_label
_atom_site_aniso_U_11
_atom_site_aniso_U_22
_atom_site_aniso_U_33
_atom_site_aniso_U_23
_atom_site_aniso_U_13
_atom_site_aniso_U_12
Fe1 0.0587(13) 0.0343(11) 0.0672(14) -0.0015(10) 0.0341(11) -0.0046(10)
C1 0.070(10) 0.064(10) 0.079(10) 0.002(8) 0.061(9) -0.024(8)
C2 0.050(9) 0.043(9) 0.103(12) -0.009(8) 0.031(9) -0.009(7)
C3 0.079(11) 0.033(8) 0.083(11) -0.005(8) 0.036(9) 0.002(8)
C4 0.070(10) 0.052(9) 0.064(9) -0.012(8) 0.029(8) -0.014(8)
C5 0.056(9) 0.038(8) 0.072(9) 0.006(7) 0.044(8) 0.007(7)
C6 0.063(9) 0.039(7) 0.044(8) -0.001(6) 0.031(7) -0.009(7)
C7 0.057(9) 0.051(9) 0.064(10) -0.013(7) 0.031(8) -0.010(8)
C8 0.046(8) 0.060(10) 0.067(9) -0.014(8) 0.028(8) -0.003(7)
C9 0.054(9) 0.061(10) 0.048(8) 0.001(7) 0.022(7) 0.004(8)
C10 0.052(8) 0.064(10) 0.069(9) -0.009(8) 0.044(8) 0.004(7)
N1 0.064(8) 0.057(8) 0.053(7) -0.005(6) 0.029(6) 0.000(7)
C11 0.082(12) 0.035(9) 0.095(12) -0.008(8) 0.033(10) -0.003(8)
C12 0.096(14) 0.056(11) 0.077(11) -0.015(9) 0.029(10) -0.002(10)
C13 0.116(15) 0.029(8) 0.105(13) -0.029(8) 0.071(12) 0.012(9)
C14 0.069(10) 0.056(9) 0.051(8) -0.012(7) 0.040(8) -0.017(8)
C15 0.079(11) 0.041(8) 0.072(10) -0.012(7) 0.047(9) -0.017(8)
C16 0.062(9) 0.036(7) 0.037(7) 0.006(6) 0.024(7) -0.002(7)
C17 0.060(9) 0.039(8) 0.065(9) -0.006(7) 0.030(8) -0.008(7)
C18 0.068(10) 0.053(10) 0.082(11) 0.001(8) 0.050(9) -0.004(8)
C19 0.051(8) 0.049(9) 0.064(9) 0.005(7) 0.018(8) 0.006(8)
C20 0.036(7) 0.066(10) 0.067(10) 0.013(8) 0.022(7) -0.009(7)
N2 0.082(9) 0.047(8) 0.069(8) 0.007(6) 0.039(8) -0.006(7)
Fe2 0.0582(13) 0.0349(11) 0.0776(15) 0.0016(10) 0.0304(12) 0.0027(10)
C21 0.092(13) 0.041(9) 0.080(11) 0.007(8) 0.020(10) 0.011(9)
C22 0.087(13) 0.034(9) 0.102(13) 0.019(9) 0.023(11) 0.012(9)
C23 0.092(14) 0.051(11) 0.114(15) 0.006(10) 0.042(12) -0.019(10)
C24 0.074(11) 0.068(11) 0.103(13) 0.002(10) 0.065(11) -0.008(9)
C25 0.039(8) 0.065(10) 0.076(10) 0.013(8) 0.024(8) 0.008(8)
C26 0.042(8) 0.046(9) 0.056(8) 0.009(7) 0.018(7) 0.001(7)
C27 0.050(9) 0.068(11) 0.057(9) -0.003(8) 0.018(7) 0.002(8)
C28 0.069(10) 0.037(8) 0.079(11) -0.007(8) 0.029(9) 0.010(8)
C29 0.043(8) 0.062(10) 0.054(9) 0.001(7) 0.016(7) -0.003(7)
C30 0.050(8) 0.039(8) 0.058(8) 0.002(7) 0.019(7) 0.001(7)
N3 0.070(9) 0.053(8) 0.064(8) 0.001(7) 0.038(7) -0.003(7)
C31 0.089(13) 0.053(10) 0.089(13) -0.015(9) 0.021(11) -0.006(10)
C32 0.126(17) 0.037(9) 0.089(13) -0.014(9) 0.031(12) 0.012(10)
C33 0.074(11) 0.040(9) 0.095(12) -0.015(8) 0.035(10) 0.022(8)
C34 0.077(11) 0.045(9) 0.104(13) 0.024(8) 0.064(11) 0.003(8)
C35 0.064(10) 0.049(9) 0.071(10) -0.006(7) 0.040(8) -0.004(8)
C36 0.044(7) 0.044(8) 0.040(7) -0.001(6) 0.023(6) 0.001(6)
C37 0.038(7) 0.053(9) 0.054(8) 0.005(7) 0.004(7) 0.000(7)
C38 0.054(9) 0.049(9) 0.056(9) 0.005(7) 0.020(8) -0.015(7)
C39 0.065(10) 0.047(9) 0.053(9) 0.010(7) 0.018(8) 0.007(8)
C40 0.035(7) 0.060(9) 0.042(7) 0.006(7) 0.008(6) 0.002(7)
N4 0.064(8) 0.049(8) 0.062(8) 0.011(6) 0.026(7) -0.005(7)
C41 0.057(9) 0.026(7) 0.066(9) -0.007(6) 0.021(8) -0.005(7)
C42 0.055(9) 0.046(9) 0.099(12) 0.003(8) 0.028(9) 0.004(8)
C44 0.070(10) 0.047(9) 0.061(9) 0.011(7) 0.033(8) 0.000(8)
C43 0.053(8) 0.045(9) 0.076(10) 0.007(7) 0.031(8) 0.005(7)
C45 0.064(9) 0.043(8) 0.056(9) 0.005(7) 0.026(8) -0.001(7)
C46 0.062(9) 0.041(8) 0.056(9) 0.003(6) 0.030(8) 0.009(7)
C47 0.047(8) 0.030(7) 0.061(8) 0.005(6) 0.028(7) -0.004(6)
C48 0.075(11) 0.044(9) 0.062(10) 0.007(7) 0.032(9) 0.015(8)
O1 0.071(7) 0.048(7) 0.147(11) -0.010(7) 0.054(8) 0.008(6)
O2 0.066(8) 0.056(7) 0.154(12) -0.035(8) 0.031(8) -0.014(6)
O3 0.069(7) 0.041(6) 0.094(8) 0.003(5) 0.042(6) -0.001(5)
O4 0.058(7) 0.058(7) 0.120(9) 0.010(6) 0.042(7) -0.008(6)
C49 0.072(11) 0.028(7) 0.082(11) -0.003(7) 0.042(9) -0.004(8)
C50 0.042(8) 0.059(9) 0.072(9) 0.008(8) 0.030(7) -0.006(7)
C51 0.049(8) 0.031(8) 0.095(11) -0.010(7) 0.033(8) 0.007(7)
C52 0.057(9) 0.046(9) 0.077(10) 0.004(8) 0.030(8) 0.008(7)
C53 0.077(10) 0.035(8) 0.060(9) -0.003(7) 0.027(8) 0.007(7)
C54 0.066(9) 0.036(8) 0.041(7) -0.002(6) 0.017(7) 0.010(7)
C55 0.084(11) 0.027(7) 0.068(10) -0.004(7) 0.043(9) -0.004(7)
C56 0.071(10) 0.039(8) 0.053(9) 0.005(7) 0.030(8) 0.007(8)
O5 0.060(7) 0.050(6) 0.135(10) -0.002(7) 0.049(7) -0.001(6)
O6 0.069(8) 0.063(8) 0.157(12) -0.028(8) 0.055(8) -0.017(7)
O7 0.046(6) 0.071(8) 0.118(10) -0.009(7) 0.026(6) -0.009(6)
O8 0.076(7) 0.048(6) 0.117(9) -0.008(6) 0.059(7) -0.002(6)

loop_
_atom_type_symbol
_atom_type_description
_atom_type_scat_dispersion_real
_atom_type_scat_dispersion_imag
_atom_type_scat_source
C C 0.0033 0.0016 'International Tables Vol C Tables 4.2.6.8 and 6.1.1.4'
H H 0.0000 0.0000 'International Tables Vol C Tables 4.2.6.8 and 6.1.1.4'
Fe Fe 0.3463 0.8444 'International Tables Vol C Tables 4.2.6.8 and 6.1.1.4'
N N 0.0061 0.0033 'International Tables Vol C Tables 4.2.6.8 and 6.1.1.4'
O O 0.0106 0.0060 'International Tables Vol C Tables 4.2.6.8 and 6.1.1.4'

loop_
_geom_angle_atom_site_label_1
_geom_angle_atom_site_label_2
_geom_angle_atom_site_label_3
_geom_angle
C12 Fe1 C11 41.1(2)
C12 Fe1 C13 41.07(18)
C11 Fe1 C13 69.1(2)
C12 Fe1 C15 69.1(2)
C11 Fe1 C15 41.03(19)
C13 Fe1 C15 69.1(2)
C12 Fe1 C14 69.1(2)
C11 Fe1 C14 69.1(2)
C13 Fe1 C14 41.01(17)
C15 Fe1 C14 40.98(16)
C12 Fe1 C4 161.3(4)
C11 Fe1 C4 156.7(4)
C13 Fe1 C4 124.6(4)
C15 Fe1 C4 121.5(4)
C14 Fe1 C4 107.9(4)
C12 Fe1 C3 123.3(4)
C11 Fe1 C3 161.0(4)
C13 Fe1 C3 105.9(4)
C15 Fe1 C3 156.1(4)
C14 Fe1 C3 120.0(4)
C4 Fe1 C3 40.93(18)
C12 Fe1 C5 155.5(4)
C11 Fe1 C5 121.2(4)
C13 Fe1 C5 162.8(4)
C15 Fe1 C5 108.7(3)
C14 Fe1 C5 126.3(4)
C4 Fe1 C5 40.88(17)
C3 Fe1 C5 68.8(2)
C12 Fe1 C2 105.6(4)
C11 Fe1 C2 124.2(4)
C13 Fe1 C2 118.7(4)
C15 Fe1 C2 162.3(4)
C14 Fe1 C2 154.6(4)
C4 Fe1 C2 68.8(2)
C3 Fe1 C2 40.85(19)
C5 Fe1 C2 68.7(2)
C12 Fe1 C1 119.4(4)
C11 Fe1 C1 107.3(4)
C13 Fe1 C1 154.2(4)
C15 Fe1 C1 126.0(4)
C14 Fe1 C1 163.6(4)
C4 Fe1 C1 68.7(2)
C3 Fe1 C1 68.7(2)
C5 Fe1 C1 40.78(16)
C2 Fe1 C1 40.76(17)
C2 C1 C5 108.0
C2 C1 Fe1 69.5(4)
C5 C1 Fe1 69.4(4)
C2 C1 H1 126.0
C5 C1 H1 126.0
Fe1 C1 H1 126.6
C3 C2 C1 108.0
C3 C2 Fe1 69.3(4)
C1 C2 Fe1 69.7(4)
C3 C2 H2 126.0
C1 C2 H2 126.0
Fe1 C2 H2 126.5
C2 C3 C4 108.0
C2 C3 Fe1 69.8(4)
C4 C3 Fe1 69.5(4)
C2 C3 H3 126.0
C4 C3 H3 126.0
Fe1 C3 H3 126.3
C5 C4 C3 108.0
C5 C4 Fe1 69.8(4)
C3 C4 Fe1 69.6(4)
C5 C4 H4 126.0
C3 C4 H4 126.0
Fe1 C4 H4 126.2
C4 C5 C1 108.0
C4 C5 C6 125.8(9)
C1 C5 C6 126.2(9)
C4 C5 Fe1 69.4(4)
C1 C5 Fe1 69.8(4)
C6 C5 Fe1 127.4(8)
C10 C6 C7 115.6(13)
C10 C6 C5 120.8(12)
C7 C6 C5 123.5(12)
C8 C7 C6 122.2(13)
C8 C7 H7 118.9
C6 C7 H7 118.9
N1 C8 C7 122.5(14)
N1 C8 H8 118.8
C7 C8 H8 118.8
N1 C9 C10 124.8(13)
N1 C9 H9 117.6
C10 C9 H9 117.6
C6 C10 C9 118.0(13)
C6 C10 H10 121.0
C9 C10 H10 121.0
C8 N1 C9 116.8(13)
C12 C11 C15 108.0
C12 C11 Fe1 69.4(4)
C15 C11 Fe1 69.6(4)
C12 C11 H11 126.0
C15 C11 H11 126.0
Fe1 C11 H11 126.5
C13 C12 C11 108.0
C13 C12 Fe1 69.6(4)
C11 C12 Fe1 69.5(4)
C13 C12 H12 126.0
C11 C12 H12 126.0
Fe1 C12 H12 126.5
C14 C13 C12 108.0
C14 C13 Fe1 69.6(3)
C12 C13 Fe1 69.4(4)
C14 C13 H13 126.0
C12 C13 H13 126.0
Fe1 C13 H13 126.6
C15 C14 C13 108.0
C15 C14 Fe1 69.5(4)
C13 C14 Fe1 69.4(4)
C15 C14 H14 126.0
C13 C14 H14 126.0
Fe1 C14 H14 126.7
C14 C15 C11 108.0
C14 C15 C16 126.9(9)
C11 C15 C16 125.1(9)
C14 C15 Fe1 69.5(4)
C11 C15 Fe1 69.3(4)
C16 C15 Fe1 128.7(7)
C17 C16 C20 115.9(12)
C17 C16 C15 122.2(12)
C20 C16 C15 121.9(12)
C16 C17 C18 120.3(14)
C16 C17 H17 119.8
C18 C17 H17 119.8
N2 C18 C17 123.1(14)
N2 C18 H18 118.5
C17 C18 H18 118.5
N2 C19 C20 125.4(14)
N2 C19 H19 117.3
C20 C19 H19 117.3
C19 C20 C16 119.3(13)
C19 C20 H20 120.3
C16 C20 H20 120.3
C18 N2 C19 115.9(13)
C33 Fe2 C32 41.4(2)
C33 Fe2 C24 155.6(5)
C32 Fe2 C24 119.9(5)
C33 Fe2 C23 119.4(4)
C32 Fe2 C23 104.7(4)
C24 Fe2 C23 41.1(2)
C33 Fe2 C34 41.17(19)
C32 Fe2 C34 69.3(2)
C24 Fe2 C34 161.7(5)
C23 Fe2 C34 156.3(5)
C33 Fe2 C31 69.3(3)
C32 Fe2 C31 41.1(2)
C24 Fe2 C31 106.8(4)
C23 Fe2 C31 122.5(5)
C34 Fe2 C31 68.9(2)
C33 Fe2 C35 69.0(2)
C32 Fe2 C35 69.0(3)
C24 Fe2 C35 124.5(4)
C23 Fe2 C35 160.2(5)
C34 Fe2 C35 40.79(17)
C31 Fe2 C35 40.7(2)
C33 Fe2 C25 161.2(5)
C32 Fe2 C25 157.0(5)
C24 Fe2 C25 40.83(19)
C23 Fe2 C25 68.7(2)
C34 Fe2 C25 125.4(4)
C31 Fe2 C25 122.6(4)
C35 Fe2 C25 109.3(4)
C33 Fe2 C22 106.0(4)
C32 Fe2 C22 122.1(4)
C24 Fe2 C22 68.7(2)
C23 Fe2 C22 40.8(2)
C34 Fe2 C22 121.7(4)
C31 Fe2 C22 159.1(5)
C35 Fe2 C22 158.3(5)
C25 Fe2 C22 68.2(3)
C33 Fe2 C21 123.8(4)
C32 Fe2 C21 159.6(4)
C24 Fe2 C21 68.4(3)
C23 Fe2 C21 68.4(3)
C34 Fe2 C21 108.8(4)
C31 Fe2 C21 158.8(4)
C35 Fe2 C21 123.8(4)
C25 Fe2 C21 40.4(2)
C22 Fe2 C21 40.4(2)
C22 C21 C25 108.0
C22 C21 Fe2 69.2(4)
C25 C21 Fe2 69.2(4)
C22 C21 H21 126.0
C25 C21 H21 126.0
Fe2 C21 H21 127.2
C23 C22 C21 108.0
C23 C22 Fe2 68.6(4)
C21 C22 Fe2 70.4(4)
C23 C22 H22 126.0
C21 C22 H22 126.0
Fe2 C22 H22 126.6
C24 C23 C22 108.0
C24 C23 Fe2 69.4(4)
C22 C23 Fe2 70.6(4)
C24 C23 H23 126.0
C22 C23 H23 126.0
Fe2 C23 H23 125.5
C25 C24 C23 108.0
C25 C24 Fe2 70.6(4)
C23 C24 Fe2 69.5(4)
C25 C24 H24 126.0
C23 C24 H24 126.0
Fe2 C24 H24 125.5
C24 C25 C21 108.0
C24 C25 C26 126.2(9)
C21 C25 C26 125.7(9)
C24 C25 Fe2 68.6(4)
C21 C25 Fe2 70.5(4)
C26 C25 Fe2 125.1(9)
C30 C26 C27 116.1(13)
C30 C26 C25 121.1(12)
C27 C26 C25 122.8(13)
C28 C27 C26 119.6(15)
C28 C27 H27 120.2
C26 C27 H27 120.2
N3 C28 C27 122.5(16)
N3 C28 H28 118.8
C27 C28 H28 118.8
N3 C29 C30 119.7(14)
N3 C29 H29 120.2
C30 C29 H29 120.2
C26 C30 C29 121.0(14)
C26 C30 H30 119.5
C29 C30 H30 119.5
C28 N3 C29 121.2(14)
C32 C31 C35 108.0
C32 C31 Fe2 68.6(4)
C35 C31 Fe2 70.0(4)
C32 C31 H31 126.0
C35 C31 H31 126.0
Fe2 C31 H31 126.9
C31 C32 C33 108.0
C31 C32 Fe2 70.3(4)
C33 C32 Fe2 69.2(4)
C31 C32 H32 126.0
C33 C32 H32 126.0
Fe2 C32 H32 126.1
C34 C33 C32 108.0
C34 C33 Fe2 70.2(4)
C32 C33 Fe2 69.4(4)
C34 C33 H33 126.0
C32 C33 H33 126.0
Fe2 C33 H33 125.9
C33 C34 C35 108.0
C33 C34 Fe2 68.6(4)
C35 C34 Fe2 70.2(4)
C33 C34 H34 126.0
C35 C34 H34 126.0
Fe2 C34 H34 126.7
C34 C35 C31 108.0
C34 C35 C36 126.0(9)
C31 C35 C36 125.7(9)
C34 C35 Fe2 69.0(4)
C31 C35 Fe2 69.2(4)
C36 C35 Fe2 131.9(8)
C37 C36 C40 118.5(13)
C37 C36 C35 121.9(12)
C40 C36 C35 119.6(12)
C36 C37 C38 119.6(13)
C36 C37 H37 120.2
C38 C37 H37 120.2
N4 C38 C37 121.9(13)
N4 C38 H38 119.0
C37 C38 H38 119.0
N4 C39 C40 124.6(14)
N4 C39 H39 117.7
C40 C39 H39 117.7
C39 C40 C36 117.6(13)
C39 C40 H40 121.2
C36 C40 H40 121.2
C39 N4 C38 117.6(13)
O2 C41 O1 126.0(13)
O2 C41 C42 120.1(14)
O1 C41 C42 113.7(13)
C43 C42 C41 117.7(13)
C43 C42 H42A 107.9
C41 C42 H42A 107.9
C43 C42 H42B 107.9
C41 C42 H42B 107.9
H42A C42 H42B 107.2
C45 C44 C43 114.8(13)
C45 C44 H44A 108.6
C43 C44 H44A 108.6
C45 C44 H44B 108.6
C43 C44 H44B 108.6
H44A C44 H44B 107.5
C42 C43 C44 114.7(13)
C42 C43 H43A 108.6
C44 C43 H43A 108.6
C42 C43 H43B 108.6
C44 C43 H43B 108.6
H43A C43 H43B 107.6
C44 C45 C46 112.8(12)
C44 C45 H45A 109.0
C46 C45 H45A 109.0
C44 C45 H45B 109.0
C46 C45 H45B 109.0
H45A C45 H45B 107.8
C47 C46 C45 113.1(12)
C47 C46 H46A 109.0
C45 C46 H46A 109.0
C47 C46 H46B 109.0
C45 C46 H46B 109.0
H46A C46 H46B 107.8
C46 C47 C48 113.7(12)
C46 C47 H47A 108.8
C48 C47 H47A 108.8
C46 C47 H47B 108.8
C48 C47 H47B 108.8
H47A C47 H47B 107.7
O4 C48 O3 122.8(14)
O4 C48 C47 123.9(13)
O3 C48 C47 113.3(14)
C41 O1 H100 120(9)
C48 O3 H300 104(5)
O6 C49 O5 124.2(13)
O6 C49 C50 122.0(15)
O5 C49 C50 113.3(14)
C51 C50 C49 114.5(12)
C51 C50 H50A 108.6
C49 C50 H50A 108.6
C51 C50 H50B 108.6
C49 C50 H50B 108.6
H50A C50 H50B 107.6
C50 C51 C52 110.2(12)
C50 C51 H51A 109.6
C52 C51 H51A 109.6
C50 C51 H51B 109.6
C52 C51 H51B 109.6
H51A C51 H51B 108.1
C51 C52 C53 114.2(12)
C51 C52 H52A 108.7
C53 C52 H52A 108.7
C51 C52 H52B 108.7
C53 C52 H52B 108.7
H52A C52 H52B 107.6
C54 C53 C52 112.3(13)
C54 C53 H53A 109.2
C52 C53 H53A 109.2
C54 C53 H53B 109.2
C52 C53 H53B 109.2
H53A C53 H53B 107.9
C55 C54 C53 114.2(12)
C55 C54 H54A 108.7
C53 C54 H54A 108.7
C55 C54 H54B 108.7
C53 C54 H54B 108.7
H54A C54 H54B 107.6
C54 C55 C56 114.7(13)
C54 C55 H55A 108.6
C56 C55 H55A 108.6
C54 C55 H55B 108.6
C56 C55 H55B 108.6
H55A C55 H55B 107.6
O7 C56 O8 122.4(13)
O7 C56 C55 123.2(13)
O8 C56 C55 114.3(13)
C49 O5 H500 108.0
C56 O8 H800 115(7)

loop_
_geom_bond_atom_site_label_1
_geom_bond_atom_site_label_2
_geom_bond_distance
Fe1 C12 2.022(10)
Fe1 C11 2.024(11)
Fe1 C13 2.025(9)
Fe1 C15 2.028(9)
Fe1 C14 2.029(9)
Fe1 C4 2.030(10)
Fe1 C3 2.031(10)
Fe1 C5 2.036(9)
Fe1 C2 2.038(10)
Fe1 C1 2.040(9)
C1 C2 1.4200
C1 C5 1.4200
C1 H1 0.9300
C2 C3 1.4200
C2 H2 0.9300
C3 C4 1.4200
C3 H3 0.9300
C4 C5 1.4200
C4 H4 0.9300
C5 C6 1.453(15)
C6 C10 1.403(19)
C6 C7 1.404(18)
C7 C8 1.36(2)
C7 H7 0.9300
C8 N1 1.334(17)
C8 H8 0.9300
C9 N1 1.337(18)
C9 C10 1.396(19)
C9 H9 0.9300
C10 H10 0.9300
C11 C12 1.4200
C11 C15 1.4200
C11 H11 0.9300
C12 C13 1.4200
C12 H12 0.9300
C13 C14 1.4200
C13 H13 0.9300
C14 C15 1.4200
C14 H14 0.9300
C15 C16 1.458(14)
C16 C17 1.388(18)
C16 C20 1.423(19)
C17 C18 1.39(2)
C17 H17 0.9300
C18 N2 1.346(19)
C18 H18 0.9300
C19 N2 1.341(18)
C19 C20 1.35(2)
C19 H19 0.9300
C20 H20 0.9300
Fe2 C33 2.009(10)
Fe2 C32 2.012(11)
Fe2 C24 2.022(10)
Fe2 C23 2.023(11)
Fe2 C34 2.030(10)
Fe2 C31 2.034(12)
Fe2 C35 2.045(10)
Fe2 C25 2.048(11)
Fe2 C22 2.050(11)
Fe2 C21 2.065(11)
C21 C22 1.4200
C21 C25 1.4200
C21 H21 0.9300
C22 C23 1.4200
C22 H22 0.9300
C23 C24 1.4200
C23 H23 0.9300
C24 C25 1.4200
C24 H24 0.9300
C25 C26 1.451(16)
C26 C30 1.383(18)
C26 C27 1.408(19)
C27 C28 1.38(2)
C27 H27 0.9300
C28 N3 1.276(18)
C28 H28 0.9300
C29 N3 1.350(18)
C29 C30 1.387(19)
C29 H29 0.9300
C30 H30 0.9300
C31 C32 1.4200
C31 C35 1.4200
C31 H31 0.9300
C32 C33 1.4200
C32 H32 0.9300
C33 C34 1.4200
C33 H33 0.9300
C34 C35 1.4200
C34 H34 0.9300
C35 C36 1.483(15)
C36 C37 1.342(18)
C36 C40 1.415(17)
C37 C38 1.420(19)
C37 H37 0.9300
C38 N4 1.342(18)
C38 H38 0.9300
C39 N4 1.308(18)
C39 C40 1.385(19)
C39 H39 0.9300
C40 H40 0.9300
C41 O2 1.206(17)
C41 O1 1.277(17)
C41 C42 1.518(19)
C42 C43 1.505(19)
C42 H42A 0.9700
C42 H42B 0.9700
C44 C45 1.51(2)
C44 C43 1.525(19)
C44 H44A 0.9700
C44 H44B 0.9700
C43 H43A 0.9700
C43 H43B 0.9700
C45 C46 1.519(18)
C45 H45A 0.9700
C45 H45B 0.9700
C46 C47 1.490(18)
C46 H46A 0.9700
C46 H46B 0.9700
C47 C48 1.501(19)
C47 H47A 0.9700
C47 H47B 0.9700
C48 O4 1.202(18)
C48 O3 1.350(17)
O1 H100 1.21(19)
O3 H300 1.11(10)
C49 O6 1.238(18)
C49 O5 1.282(18)
C49 C50 1.52(2)
C50 C51 1.507(18)
C50 H50A 0.9700
C50 H50B 0.9700
C51 C52 1.516(19)
C51 H51A 0.9700
C51 H51B 0.9700
C52 C53 1.529(19)
C52 H52A 0.9700
C52 H52B 0.9700
C53 C54 1.517(19)
C53 H53A 0.9700
C53 H53B 0.9700
C54 C55 1.481(19)
C54 H54A 0.9700
C54 H54B 0.9700
C55 C56 1.513(19)
C55 H55A 0.9700
C55 H55B 0.9700
C56 O7 1.219(17)
C56 O8 1.331(17)
O5 H500 1.2602
O8 H800 1.33(18)
